data_7045703
loop_
_publ_author_name
'Dong, Shunxi'
'Wang, Long'
'Wang, Tongdao'
'Daniliuc, Constantin G.'
'Brinkk\"otter, Melanie'
'Eckert, Hellmut'
'Kehr, Gerald'
'Erker, Gerhard'

_publ_section_title
;
 Formation and reactions of active five-membered phosphane/borane
 frustrated Lewis pair ring systems.
;
_journal_issue 13
_journal_name_full 'Dalton transactions (Cambridge, England : 2003)'
_journal_page_first 4449
_journal_page_last 4454
_journal_paper_doi 10.1039/c8dt00672e
_journal_volume 47
_journal_year 2018
_chemical_formula_sum 'C64 H78 B2 F10 P2'
_chemical_formula_weight 1120.82
_space_group_IT_number 15
_space_group_name_Hall '-C 2yc'
_space_group_name_H-M_alt 'C 1 2/c 1'
_symmetry_cell_setting monoclinic
_symmetry_space_group_name_Hall '-C 2yc'
_symmetry_space_group_name_H-M 'C 1 2/c 1'
_atom_sites_solution_hydrogens geom
_atom_sites_solution_primary direct
_atom_sites_solution_secondary difmap
_audit_creation_method SHELXL-97
_audit_update_record
;
2017-12-18 deposited with the CCDC.
2018-02-21 downloaded from the CCDC.
;
_cell_angle_alpha 90.00
_cell_angle_beta 113.773(1)
_cell_angle_gamma 90.00
_cell_formula_units_Z 4
_cell_length_a 24.3500(3)
_cell_length_b 15.0736(3)
_cell_length_c 17.1713(3)
_cell_measurement_reflns_used 5698
_cell_measurement_temperature 173(2)
_cell_measurement_theta_max 28.28
_cell_measurement_theta_min 4.08
_cell_volume 5767.81(17)
_computing_cell_refinement 'Collect (Nonius B.V., 1998)'
_computing_data_collection 'Collect (Nonius B.V., 1998)'
_computing_data_reduction 'Denzo-SMN (Otwinowski & Minor, 1997)'
_computing_molecular_graphics 'XP-SHELXL-2013 (Sheldrick, 2013)'
_computing_publication_material 'SHELXL-2013 (Sheldrick, 2013)'
_computing_structure_refinement 'SHELXL-2013 (Sheldrick, 2013)'
_computing_structure_solution 'SHELXL-2013 (Sheldrick, 2013)'
_diffrn_ambient_temperature 173(2)
_diffrn_measured_fraction_theta_full 0.980
_diffrn_measured_fraction_theta_max 0.980
_diffrn_measurement_device_type 'Nonius KappaCCD APEXII'
_diffrn_measurement_method '\w and \f scans'
_diffrn_radiation_monochromator 'Montel mirror'
_diffrn_radiation_source 'rotating anode Nonius FR591'
_diffrn_radiation_type MoK\a
_diffrn_radiation_wavelength 0.71073
_diffrn_reflns_av_R_equivalents 0.037
_diffrn_reflns_av_sigmaI/netI 0.0362
_diffrn_reflns_limit_h_max 28
_diffrn_reflns_limit_h_min -28
_diffrn_reflns_limit_k_max 17
_diffrn_reflns_limit_k_min -16
_diffrn_reflns_limit_l_max 20
_diffrn_reflns_limit_l_min -20
_diffrn_reflns_number 15985
_diffrn_reflns_theta_full 25.00
_diffrn_reflns_theta_max 25.00
_diffrn_reflns_theta_min 4.16
_exptl_absorpt_coefficient_mu 0.148
_exptl_absorpt_correction_T_max 0.9912
_exptl_absorpt_correction_T_min 0.9682
_exptl_absorpt_correction_type multi-scan
_exptl_absorpt_process_details 'Denzo (Otwinowski, Borek, Majewski & Minor, 2003)'
_exptl_crystal_colour colourless
_exptl_crystal_density_diffrn 1.291
_exptl_crystal_density_method 'not measured'
_exptl_crystal_description prism
_exptl_crystal_F_000 2368
_exptl_crystal_size_max 0.22
_exptl_crystal_size_mid 0.14
_exptl_crystal_size_min 0.06
_refine_diff_density_max 0.616
_refine_diff_density_min -0.265
_refine_diff_density_rms 0.049
_refine_ls_extinction_method none
_refine_ls_goodness_of_fit_ref 1.051
_refine_ls_hydrogen_treatment constr
_refine_ls_matrix_type full
_refine_ls_number_parameters 360
_refine_ls_number_reflns 4974
_refine_ls_number_restraints 0
_refine_ls_restrained_S_all 1.051
_refine_ls_R_factor_all 0.0580
_refine_ls_R_factor_gt 0.0486
_refine_ls_shift/su_max 0.000
_refine_ls_shift/su_mean 0.000
_refine_ls_structure_factor_coef Fsqd
_refine_ls_weighting_details 'calc w=1/[\s^2^(Fo^2^)+(0.0374P)^2^+14.0801P] where P=(Fo^2^+2Fc^2^)/3'
_refine_ls_weighting_scheme calc
_refine_ls_wR_factor_gt 0.1140
_refine_ls_wR_factor_ref 0.1222
_reflns_number_gt 4266
_reflns_number_total 4974
_reflns_threshold_expression >2sigma(I)
_cod_data_source_file c8dt00672e2.cif
_cod_data_source_block erk8916
_cod_depositor_comments 'Adding full bibliography for 7045699--7045710.cif.'
_cod_original_sg_symbol_H-M C2/c
_cod_database_code 7045703

loop_
_symmetry_equiv_pos_as_xyz
'x, y, z'
'-x, y, -z+1/2'
'x+1/2, y+1/2, z'
'-x+1/2, y+1/2, -z+1/2'
'-x, -y, -z'
'x, -y, z-1/2'
'-x+1/2, -y+1/2, -z'
'x+1/2, -y+1/2, z-1/2'

loop_
_atom_site_label
_atom_site_type_symbol
_atom_site_fract_x
_atom_site_fract_y
_atom_site_fract_z
_atom_site_U_iso_or_equiv
_atom_site_adp_type
_atom_site_occupancy
_atom_site_symmetry_multiplicity
_atom_site_calc_flag
_atom_site_refinement_flags
P1 P 0.03933(2) 0.22184(4) 0.19148(3) 0.02005(15) Uani 1 1 d .
C1 C 0.00086(10) 0.11668(16) 0.14710(15) 0.0265(5) Uani 1 1 d .
H1A H -0.0018 0.1080 0.0886 0.032 Uiso 1 1 calc R
H1B H 0.0230 0.0661 0.1826 0.032 Uiso 1 1 calc R
C2 C -0.06274(10) 0.12322(15) 0.14663(14) 0.0255(5) Uani 1 1 d .
H2A H -0.0675 0.0775 0.1849 0.031 Uiso 1 1 calc R
H2B H -0.0932 0.1121 0.0884 0.031 Uiso 1 1 calc R
C3 C -0.03000(9) 0.28683(15) 0.14906(13) 0.0207(4) Uani 1 1 d .
H3 H -0.0244 0.3463 0.1771 0.025 Uiso 1 1 calc R
C4 C -0.05420(10) 0.29572(16) 0.05144(13) 0.0269(5) Uani 1 1 d .
H4A H -0.0612 0.2365 0.0256 0.040 Uiso 1 1 calc R
H4B H -0.0248 0.3273 0.0361 0.040 Uiso 1 1 calc R
H4C H -0.0920 0.3290 0.0305 0.040 Uiso 1 1 calc R
C11 C 0.08703(10) 0.25060(15) 0.13446(13) 0.0220(5) Uani 1 1 d .
C12 C 0.09275(10) 0.34100(15) 0.11627(14) 0.0242(5) Uani 1 1 d .
C13 C 0.10909(11) 0.36150(16) 0.04946(15) 0.0276(5) Uani 1 1 d .
H13 H 0.1110 0.4220 0.0353 0.033 Uiso 1 1 calc R
C14 C 0.12273(11) 0.29654(16) 0.00276(15) 0.0288(5) Uani 1 1 d .
C15 C 0.12558(11) 0.20971(16) 0.03006(15) 0.0281(5) Uani 1 1 d .
H15 H 0.1393 0.1654 0.0029 0.034 Uiso 1 1 calc R
C16 C 0.10913(10) 0.18456(15) 0.09581(14) 0.0238(5) Uani 1 1 d .
C17 C 0.08772(11) 0.41723(15) 0.17133(15) 0.0275(5) Uani 1 1 d .
H17 H 0.0769 0.3917 0.2170 0.033 Uiso 1 1 calc R
C18 C 0.04081(12) 0.48759(17) 0.12390(16) 0.0350(6) Uani 1 1 d .
H18A H 0.0509 0.5144 0.0794 0.052 Uiso 1 1 calc R
H18B H 0.0404 0.5336 0.1640 0.052 Uiso 1 1 calc R
H18C H 0.0011 0.4598 0.0980 0.052 Uiso 1 1 calc R
C19 C 0.14962(12) 0.46130(17) 0.21420(16) 0.0339(6) Uani 1 1 d .
H19A H 0.1801 0.4157 0.2413 0.051 Uiso 1 1 calc R
H19B H 0.1491 0.5034 0.2574 0.051 Uiso 1 1 calc R
H19C H 0.1591 0.4929 0.1713 0.051 Uiso 1 1 calc R
C20 C 0.13712(12) 0.31981(17) -0.07310(16) 0.0352(6) Uani 1 1 d .
H20 H 0.1408 0.2630 -0.1006 0.042 Uiso 1 1 calc R
C21 C 0.08673(14) 0.3736(2) -0.13921(18) 0.0472(7) Uani 1 1 d .
H21A H 0.0487 0.3416 -0.1554 0.071 Uiso 1 1 calc R
H21B H 0.0955 0.3825 -0.1896 0.071 Uiso 1 1 calc R
H21C H 0.0836 0.4314 -0.1151 0.071 Uiso 1 1 calc R
C22 C 0.19684(14) 0.3681(2) -0.0452(2) 0.0513(8) Uani 1 1 d .
H22A H 0.1947 0.4240 -0.0174 0.077 Uiso 1 1 calc R
H22B H 0.2055 0.3807 -0.0951 0.077 Uiso 1 1 calc R
H22C H 0.2287 0.3309 -0.0052 0.077 Uiso 1 1 calc R
C23 C 0.12217(10) 0.08919(15) 0.12717(15) 0.0270(5) Uani 1 1 d .
H23 H 0.1057 0.0799 0.1713 0.032 Uiso 1 1 calc R
C24 C 0.19046(11) 0.07546(19) 0.16946(17) 0.0372(6) Uani 1 1 d .
H24A H 0.2072 0.0807 0.1265 0.056 Uiso 1 1 calc R
H24B H 0.1992 0.0163 0.1953 0.056 Uiso 1 1 calc R
H24C H 0.2085 0.1206 0.2136 0.056 Uiso 1 1 calc R
C25 C 0.09405(13) 0.01981(17) 0.05719(17) 0.0378(6) Uani 1 1 d .
H25A H 0.0508 0.0308 0.0281 0.057 Uiso 1 1 calc R
H25B H 0.1007 -0.0396 0.0826 0.057 Uiso 1 1 calc R
H25C H 0.1126 0.0238 0.0161 0.057 Uiso 1 1 calc R
B1 B -0.07331(11) 0.22175(17) 0.17830(15) 0.0221(5) Uani 1 1 d .
C31 C -0.14396(10) 0.25034(15) 0.14383(13) 0.0225(5) Uani 1 1 d .
F32 F -0.17283(6) 0.10287(9) 0.15896(9) 0.0340(3) Uani 1 1 d .
C32 C -0.18809(10) 0.18835(15) 0.13673(14) 0.0253(5) Uani 1 1 d .
F33 F -0.28844(6) 0.14217(10) 0.10101(10) 0.0393(4) Uani 1 1 d .
C33 C -0.24874(10) 0.20683(17) 0.10780(14) 0.0282(5) Uani 1 1 d .
F34 F -0.32656(6) 0.31296(11) 0.05649(9) 0.0396(4) Uani 1 1 d .
C34 C -0.26831(10) 0.29224(18) 0.08410(14) 0.0291(5) Uani 1 1 d .
F35 F -0.24589(7) 0.43951(10) 0.06460(10) 0.0407(4) Uani 1 1 d .
C35 C -0.22725(11) 0.35646(16) 0.08880(14) 0.0281(5) Uani 1 1 d .
F36 F -0.12978(6) 0.40314(9) 0.12220(9) 0.0315(3) Uani 1 1 d .
C36 C -0.16690(10) 0.33467(15) 0.11849(14) 0.0247(5) Uani 1 1 d .
C41 C 0.08633(16) 0.8271(2) 0.2034(2) 0.0593(9) Uani 1 1 d .
C42 C 0.11596(18) 0.7533(2) 0.1944(2) 0.0619(9) Uani 1 1 d .
H42 H 0.0947 0.7099 0.1532 0.074 Uiso 1 1 calc R
C43 C 0.1756(2) 0.7408(3) 0.2437(3) 0.0770(12) Uani 1 1 d .
H43 H 0.1942 0.6869 0.2388 0.092 Uiso 1 1 calc R
C44 C 0.20874(18) 0.8036(3) 0.2993(3) 0.0721(11) Uani 1 1 d .
H44 H 0.2508 0.7962 0.3300 0.086 Uiso 1 1 calc R
C45 C 0.1801(2) 0.8785(3) 0.3103(3) 0.0877(14) Uani 1 1 d .
H45 H 0.2024 0.9229 0.3496 0.105 Uiso 1 1 calc R
C46 C 0.11782(18) 0.8893(2) 0.2633(2) 0.0640(10) Uani 1 1 d .
H46 H 0.0977 0.9394 0.2730 0.077 Uiso 1 1 calc R
C47 C 0.02098(18) 0.8380(3) 0.1509(3) 0.0926(15) Uani 1 1 d .
H47A H -0.0015 0.8278 0.1863 0.139 Uiso 1 1 calc R
H47B H 0.0082 0.7951 0.1040 0.139 Uiso 1 1 calc R
H47C H 0.0132 0.8984 0.1277 0.139 Uiso 1 1 calc R

loop_
_atom_site_aniso_label
_atom_site_aniso_U_11
_atom_site_aniso_U_22
_atom_site_aniso_U_33
_atom_site_aniso_U_23
_atom_site_aniso_U_13
_atom_site_aniso_U_12
P1 0.0179(3) 0.0220(3) 0.0213(3) -0.0018(2) 0.0091(2) -0.0011(2)
C1 0.0244(12) 0.0272(12) 0.0290(12) -0.0053(9) 0.0118(10) -0.0033(10)
C2 0.0229(12) 0.0272(12) 0.0269(11) -0.0045(9) 0.0106(9) -0.0038(10)
C3 0.0197(11) 0.0239(11) 0.0189(10) -0.0016(9) 0.0084(9) -0.0002(9)
C4 0.0229(12) 0.0336(13) 0.0214(11) 0.0025(9) 0.0062(9) -0.0006(10)
C11 0.0207(11) 0.0263(11) 0.0203(11) 0.0002(9) 0.0097(9) -0.0013(9)
C12 0.0219(12) 0.0272(12) 0.0248(11) -0.0010(9) 0.0105(9) 0.0000(9)
C13 0.0295(13) 0.0238(12) 0.0317(12) 0.0021(10) 0.0147(10) -0.0017(10)
C14 0.0295(13) 0.0330(13) 0.0280(12) -0.0011(10) 0.0158(10) -0.0025(10)
C15 0.0295(13) 0.0295(12) 0.0311(12) -0.0044(10) 0.0182(10) 0.0001(10)
C16 0.0189(11) 0.0275(12) 0.0263(11) -0.0021(9) 0.0105(9) -0.0011(9)
C17 0.0320(13) 0.0251(12) 0.0285(12) -0.0003(10) 0.0154(10) -0.0007(10)
C18 0.0379(15) 0.0300(13) 0.0378(14) -0.0036(11) 0.0161(11) 0.0032(11)
C19 0.0366(15) 0.0326(13) 0.0340(13) -0.0040(11) 0.0157(11) -0.0067(11)
C20 0.0469(16) 0.0343(14) 0.0358(14) 0.0018(11) 0.0287(12) 0.0010(12)
C21 0.062(2) 0.0494(17) 0.0375(15) 0.0091(13) 0.0281(14) 0.0049(15)
C22 0.0538(19) 0.059(2) 0.0581(19) 0.0028(15) 0.0407(16) -0.0077(16)
C23 0.0261(12) 0.0274(12) 0.0326(12) 0.0008(10) 0.0173(10) 0.0021(10)
C24 0.0299(14) 0.0404(15) 0.0450(15) 0.0067(12) 0.0191(12) 0.0055(12)
C25 0.0452(16) 0.0263(13) 0.0466(15) -0.0071(11) 0.0234(13) -0.0012(12)
B1 0.0213(13) 0.0253(13) 0.0197(12) -0.0011(10) 0.0082(10) -0.0010(10)
C31 0.0201(11) 0.0279(11) 0.0200(11) -0.0022(9) 0.0086(9) -0.0013(9)
F32 0.0284(8) 0.0290(7) 0.0467(8) 0.0050(6) 0.0174(6) -0.0021(6)
C32 0.0256(12) 0.0279(12) 0.0231(11) -0.0013(9) 0.0105(9) 0.0004(10)
F33 0.0243(8) 0.0450(9) 0.0485(9) -0.0027(7) 0.0144(7) -0.0108(7)
C33 0.0205(12) 0.0384(14) 0.0257(12) -0.0041(10) 0.0092(9) -0.0066(10)
F34 0.0181(7) 0.0554(10) 0.0416(8) -0.0008(7) 0.0082(6) 0.0043(7)
C34 0.0169(11) 0.0464(15) 0.0225(11) -0.0030(10) 0.0061(9) 0.0022(11)
F35 0.0330(8) 0.0341(8) 0.0521(9) 0.0056(7) 0.0142(7) 0.0103(7)
C35 0.0269(13) 0.0306(13) 0.0256(12) 0.0002(10) 0.0095(10) 0.0054(10)
F36 0.0278(7) 0.0269(7) 0.0401(8) 0.0005(6) 0.0139(6) -0.0023(6)
C36 0.0228(12) 0.0265(12) 0.0251(11) -0.0042(9) 0.0101(10) -0.0039(10)
C41 0.064(2) 0.054(2) 0.058(2) 0.0168(16) 0.0230(17) -0.0037(17)
C42 0.088(3) 0.058(2) 0.0493(19) 0.0021(16) 0.0372(19) 0.003(2)
C43 0.087(3) 0.097(3) 0.061(2) 0.014(2) 0.045(2) 0.020(3)
C44 0.059(2) 0.083(3) 0.076(3) 0.029(2) 0.029(2) 0.007(2)
C45 0.108(4) 0.063(3) 0.069(3) 0.021(2) 0.013(2) -0.028(3)
C46 0.074(3) 0.0366(17) 0.065(2) 0.0071(15) 0.0114(19) 0.0033(17)
C47 0.060(3) 0.099(3) 0.098(3) 0.024(3) 0.009(2) -0.013(2)

loop_
_atom_type_symbol
_atom_type_description
_atom_type_scat_dispersion_real
_atom_type_scat_dispersion_imag
_atom_type_scat_source
C C 0.0033 0.0016 'International Tables Vol C Tables 4.2.6.8 and 6.1.1.4'
H H 0.0000 0.0000 'International Tables Vol C Tables 4.2.6.8 and 6.1.1.4'
B B 0.0013 0.0007 'International Tables Vol C Tables 4.2.6.8 and 6.1.1.4'
F F 0.0171 0.0103 'International Tables Vol C Tables 4.2.6.8 and 6.1.1.4'
P P 0.1023 0.0942 'International Tables Vol C Tables 4.2.6.8 and 6.1.1.4'

loop_
_geom_angle_atom_site_label_1
_geom_angle_atom_site_label_2
_geom_angle_atom_site_label_3
_geom_angle
_geom_angle_site_symmetry_3
C3 P1 C1 93.57(10) .
C3 P1 C11 109.85(10) .
C1 P1 C11 107.82(10) .
C3 P1 B1 109.69(10) 2
C1 P1 B1 111.43(11) 2
C11 P1 B1 121.02(10) 2
C2 C1 P1 106.74(15) .
C2 C1 H1A 110.4 .
P1 C1 H1A 110.4 .
C2 C1 H1B 110.4 .
P1 C1 H1B 110.4 .
H1A C1 H1B 108.6 .
C1 C2 B1 110.28(18) .
C1 C2 H2A 109.6 .
B1 C2 H2A 109.6 .
C1 C2 H2B 109.6 .
B1 C2 H2B 109.6 .
H2A C2 H2B 108.1 .
C4 C3 B1 111.67(17) .
C4 C3 P1 111.48(15) .
B1 C3 P1 99.20(14) .
C4 C3 H3 111.3 .
B1 C3 H3 111.3 .
P1 C3 H3 111.3 .
C3 C4 H4A 109.5 .
C3 C4 H4B 109.5 .
H4A C4 H4B 109.5 .
C3 C4 H4C 109.5 .
H4A C4 H4C 109.5 .
H4B C4 H4C 109.5 .
C12 C11 C16 118.85(19) .
C12 C11 P1 118.75(16) .
C16 C11 P1 121.46(17) .
C13 C12 C11 118.8(2) .
C13 C12 C17 117.7(2) .
C11 C12 C17 123.27(19) .
C14 C13 C12 122.3(2) .
C14 C13 H13 118.9 .
C12 C13 H13 118.9 .
C15 C14 C13 117.6(2) .
C15 C14 C20 120.8(2) .
C13 C14 C20 121.6(2) .
C14 C15 C16 122.7(2) .
C14 C15 H15 118.6 .
C16 C15 H15 118.6 .
C15 C16 C11 118.4(2) .
C15 C16 C23 117.1(2) .
C11 C16 C23 124.17(19) .
C12 C17 C18 114.95(19) .
C12 C17 C19 108.33(19) .
C18 C17 C19 109.4(2) .
C12 C17 H17 108.0 .
C18 C17 H17 108.0 .
C19 C17 H17 108.0 .
C17 C18 H18A 109.5 .
C17 C18 H18B 109.5 .
H18A C18 H18B 109.5 .
C17 C18 H18C 109.5 .
H18A C18 H18C 109.5 .
H18B C18 H18C 109.5 .
C17 C19 H19A 109.5 .
C17 C19 H19B 109.5 .
H19A C19 H19B 109.5 .
C17 C19 H19C 109.5 .
H19A C19 H19C 109.5 .
H19B C19 H19C 109.5 .
C14 C20 C22 111.2(2) .
C14 C20 C21 111.5(2) .
C22 C20 C21 111.1(2) .
C14 C20 H20 107.6 .
C22 C20 H20 107.6 .
C21 C20 H20 107.6 .
C20 C21 H21A 109.5 .
C20 C21 H21B 109.5 .
H21A C21 H21B 109.5 .
C20 C21 H21C 109.5 .
H21A C21 H21C 109.5 .
H21B C21 H21C 109.5 .
C20 C22 H22A 109.5 .
C20 C22 H22B 109.5 .
H22A C22 H22B 109.5 .
C20 C22 H22C 109.5 .
H22A C22 H22C 109.5 .
H22B C22 H22C 109.5 .
C16 C23 C25 113.8(2) .
C16 C23 C24 109.0(2) .
C25 C23 C24 109.6(2) .
C16 C23 H23 108.1 .
C25 C23 H23 108.1 .
C24 C23 H23 108.1 .
C23 C24 H24A 109.5 .
C23 C24 H24B 109.5 .
H24A C24 H24B 109.5 .
C23 C24 H24C 109.5 .
H24A C24 H24C 109.5 .
H24B C24 H24C 109.5 .
C23 C25 H25A 109.5 .
C23 C25 H25B 109.5 .
H25A C25 H25B 109.5 .
C23 C25 H25C 109.5 .
H25A C25 H25C 109.5 .
H25B C25 H25C 109.5 .
C31 B1 C2 113.71(18) .
C31 B1 C3 116.03(18) .
C2 B1 C3 103.39(17) .
C31 B1 P1 107.34(14) 2
C2 B1 P1 108.36(15) 2
C3 B1 P1 107.68(14) 2
C36 C31 C32 112.9(2) .
C36 C31 B1 126.0(2) .
C32 C31 B1 121.1(2) .
F32 C32 C33 115.2(2) .
F32 C32 C31 120.0(2) .
C33 C32 C31 124.8(2) .
F33 C33 C34 120.1(2) .
F33 C33 C32 120.8(2) .
C34 C33 C32 119.1(2) .
F34 C34 C35 120.0(2) .
F34 C34 C33 120.9(2) .
C35 C34 C33 119.1(2) .
F35 C35 C34 119.6(2) .
F35 C35 C36 120.8(2) .
C34 C35 C36 119.6(2) .
F36 C36 C31 120.42(19) .
F36 C36 C35 115.1(2) .
C31 C36 C35 124.5(2) .
C42 C41 C46 118.6(4) .
C42 C41 C47 120.3(4) .
C46 C41 C47 121.0(4) .
C43 C42 C41 121.3(4) .
C43 C42 H42 119.4 .
C41 C42 H42 119.4 .
C44 C43 C42 121.5(4) .
C44 C43 H43 119.2 .
C42 C43 H43 119.2 .
C43 C44 C45 118.5(4) .
C43 C44 H44 120.8 .
C45 C44 H44 120.8 .
C44 C45 C46 120.2(4) .
C44 C45 H45 119.9 .
C46 C45 H45 119.9 .
C41 C46 C45 119.7(4) .
C41 C46 H46 120.1 .
C45 C46 H46 120.1 .
C41 C47 H47A 109.5 .
C41 C47 H47B 109.5 .
H47A C47 H47B 109.5 .
C41 C47 H47C 109.5 .
H47A C47 H47C 109.5 .
H47B C47 H47C 109.5 .

loop_
_geom_bond_atom_site_label_1
_geom_bond_atom_site_label_2
_geom_bond_distance
_geom_bond_site_symmetry_2
P1 C3 1.830(2) .
P1 C1 1.843(2) .
P1 C11 1.847(2) .
P1 B1 2.048(2) 2
C1 C2 1.549(3) .
C1 H1A 0.9900 .
C1 H1B 0.9900 .
C2 B1 1.637(3) .
C2 H2A 0.9900 .
C2 H2B 0.9900 .
C3 C4 1.542(3) .
C3 B1 1.659(3) .
C3 H3 1.0000 .
C4 H4A 0.9800 .
C4 H4B 0.9800 .
C4 H4C 0.9800 .
C11 C12 1.417(3) .
C11 C16 1.417(3) .
C12 C13 1.392(3) .
C12 C17 1.524(3) .
C13 C14 1.388(3) .
C13 H13 0.9500 .
C14 C15 1.382(3) .
C14 C20 1.520(3) .
C15 C16 1.394(3) .
C15 H15 0.9500 .
C16 C23 1.523(3) .
C17 C18 1.531(3) .
C17 C19 1.536(3) .
C17 H17 1.0000 .
C18 H18A 0.9800 .
C18 H18B 0.9800 .
C18 H18C 0.9800 .
C19 H19A 0.9800 .
C19 H19B 0.9800 .
C19 H19C 0.9800 .
C20 C22 1.521(4) .
C20 C21 1.526(4) .
C20 H20 1.0000 .
C21 H21A 0.9800 .
C21 H21B 0.9800 .
C21 H21C 0.9800 .
C22 H22A 0.9800 .
C22 H22B 0.9800 .
C22 H22C 0.9800 .
C23 C25 1.531(3) .
C23 C24 1.537(3) .
C23 H23 1.0000 .
C24 H24A 0.9800 .
C24 H24B 0.9800 .
C24 H24C 0.9800 .
C25 H25A 0.9800 .
C25 H25B 0.9800 .
C25 H25C 0.9800 .
B1 C31 1.636(3) .
B1 P1 2.048(2) 2
C31 C36 1.386(3) .
C31 C32 1.392(3) .
F32 C32 1.353(3) .
C32 C33 1.384(3) .
F33 C33 1.344(3) .
C33 C34 1.376(4) .
F34 C34 1.339(3) .
C34 C35 1.371(3) .
F35 C35 1.339(3) .
C35 C36 1.387(3) .
F36 C36 1.357(3) .
C41 C42 1.368(5) .
C41 C46 1.374(5) .
C41 C47 1.489(5) .
C42 C43 1.366(5) .
C42 H42 0.9500 .
C43 C44 1.356(6) .
C43 H43 0.9500 .
C44 C45 1.378(6) .
C44 H44 0.9500 .
C45 C46 1.412(6) .
C45 H45 0.9500 .
C46 H46 0.9500 .
C47 H47A 0.9800 .
C47 H47B 0.9800 .
C47 H47C 0.9800 .

loop_
_geom_torsion_atom_site_label_1
_geom_torsion_atom_site_label_2
_geom_torsion_atom_site_label_3
_geom_torsion_atom_site_label_4
_geom_torsion
_geom_torsion_site_symmetry_1
_geom_torsion_site_symmetry_4
C3 P1 C1 C2 -31.57(17) . .
C11 P1 C1 C2 -143.75(15) . .
B1 P1 C1 C2 81.20(17) 2 .
P1 C1 C2 B1 4.2(2) . .
C1 P1 C3 C4 -70.80(17) . .
C11 P1 C3 C4 39.60(18) . .
B1 P1 C3 C4 174.93(15) 2 .
C1 P1 C3 B1 46.95(14) . .
C11 P1 C3 B1 157.35(13) . .
B1 P1 C3 B1 -67.32(13) 2 .
C3 P1 C11 C12 42.4(2) . .
C1 P1 C11 C12 143.11(18) . .
B1 P1 C11 C12 -87.0(2) 2 .
C3 P1 C11 C16 -126.38(18) . .
C1 P1 C11 C16 -25.7(2) . .
B1 P1 C11 C16 104.2(2) 2 .
C16 C11 C12 C13 12.1(3) . .
P1 C11 C12 C13 -156.93(17) . .
C16 C11 C12 C17 -161.9(2) . .
P1 C11 C12 C17 29.1(3) . .
C11 C12 C13 C14 -3.2(3) . .
C17 C12 C13 C14 171.2(2) . .
C12 C13 C14 C15 -6.4(4) . .
C12 C13 C14 C20 176.6(2) . .
C13 C14 C15 C16 7.1(4) . .
C20 C14 C15 C16 -175.8(2) . .
C14 C15 C16 C11 1.8(4) . .
C14 C15 C16 C23 -172.2(2) . .
C12 C11 C16 C15 -11.5(3) . .
P1 C11 C16 C15 157.30(18) . .
C12 C11 C16 C23 162.0(2) . .
P1 C11 C16 C23 -29.2(3) . .
C13 C12 C17 C18 61.1(3) . .
C11 C12 C17 C18 -124.9(2) . .
C13 C12 C17 C19 -61.7(3) . .
C11 C12 C17 C19 112.4(2) . .
C15 C14 C20 C22 -108.2(3) . .
C13 C14 C20 C22 68.7(3) . .
C15 C14 C20 C21 127.2(3) . .
C13 C14 C20 C21 -55.9(3) . .
C15 C16 C23 C25 -56.4(3) . .
C11 C16 C23 C25 130.0(2) . .
C15 C16 C23 C24 66.2(3) . .
C11 C16 C23 C24 -107.3(2) . .
C1 C2 B1 C31 155.77(19) . .
C1 C2 B1 C3 29.1(2) . .
C1 C2 B1 P1 -84.98(19) . 2
C4 C3 B1 C31 -56.3(2) . .
P1 C3 B1 C31 -173.90(15) . .
C4 C3 B1 C2 68.9(2) . .
P1 C3 B1 C2 -48.71(17) . .
C4 C3 B1 P1 -176.53(15) . 2
P1 C3 B1 P1 65.86(14) . 2
C2 B1 C31 C36 -142.6(2) . .
C3 B1 C31 C36 -22.9(3) . .
P1 B1 C31 C36 97.5(2) 2 .
C2 B1 C31 C32 36.9(3) . .
C3 B1 C31 C32 156.61(19) . .
P1 B1 C31 C32 -83.0(2) 2 .
C36 C31 C32 F32 179.93(19) . .
B1 C31 C32 F32 0.4(3) . .
C36 C31 C32 C33 -0.1(3) . .
B1 C31 C32 C33 -179.6(2) . .
F32 C32 C33 F33 -1.7(3) . .
C31 C32 C33 F33 178.3(2) . .
F32 C32 C33 C34 179.7(2) . .
C31 C32 C33 C34 -0.3(3) . .
F33 C33 C34 F34 2.0(3) . .
C32 C33 C34 F34 -179.4(2) . .
F33 C33 C34 C35 -177.8(2) . .
C32 C33 C34 C35 0.8(3) . .
F34 C34 C35 F35 -0.9(3) . .
C33 C34 C35 F35 178.9(2) . .
F34 C34 C35 C36 179.2(2) . .
C33 C34 C35 C36 -1.0(3) . .
C32 C31 C36 F36 179.37(18) . .
B1 C31 C36 F36 -1.1(3) . .
C32 C31 C36 C35 -0.1(3) . .
B1 C31 C36 C35 179.4(2) . .
F35 C35 C36 F36 1.2(3) . .
C34 C35 C36 F36 -178.83(19) . .
F35 C35 C36 C31 -179.2(2) . .
C34 C35 C36 C31 0.7(3) . .
C46 C41 C42 C43 0.2(5) . .
C47 C41 C42 C43 -178.2(3) . .
C41 C42 C43 C44 -4.6(6) . .
C42 C43 C44 C45 4.9(6) . .
C43 C44 C45 C46 -1.0(6) . .
C42 C41 C46 C45 3.6(5) . .
C47 C41 C46 C45 -178.0(4) . .
C44 C45 C46 C41 -3.3(6) . .
